data_1577245
loop_
_publ_author_name
'Namade, Lahu D.'
'Patil, Amitkumar R.'
'Bodake, Tejas R.'
'Mohite, Santosh V.'
'Dongale, Tukaram D.'
'Sutar,Santosh S.'
'Kim, Yeonho.'
'Rajpure, Keshav Y.'

_publ_section_title
;
 Electroforming&#x00E2;&#x0088;&#x0092;free resistive switching in
 spray&#x00E2;&#x0088;&#x0092;deposited SrTiO3 thin films with time series
 analysis for memory devices
;
_journal_name_full 'Materials Research Bulletin'
_journal_paper_doi 10.1016/j.materresbull.2026.114197
_journal_volume 202
_journal_year 2026
_chemical_formula_structural SrTiO3
_chemical_formula_sum 'O3 Sr Ti'
_chemical_formula_weight 183.48
_chemical_name_common '   Cubic'
_space_group_IT_number 221
_space_group_name_Hall '-P 4 2 3'
_space_group_name_H-M_alt 'P m -3 m'
_cell_angle_alpha 90.000000
_cell_angle_beta 90.000000
_cell_angle_gamma 90.000000
_cell_formula_units_Z 2
_cell_length_a 3.90541(2)
_cell_length_b 3.90541(2)
_cell_length_c 3.90541(2)
_cell_volume 59.5662(5)
_exptl_crystal_density_diffrn 5.115
_journal_article_reference 114197
_cod_data_source_file STO_350.txt
_cod_original_cell_volume 59.566203
_cod_original_formula_sum 'Sr O3 Ti'
_cod_database_code 1577245

loop_
_space_group_symop_operation_xyz
'x, y, z'
'-x, -y, -z'
'-x, -y, z'
'x, y, -z'
'-x, y, -z'
'x, -y, z'
'x, -y, -z'
'-x, y, z'
'z, x, y'
'-z, -x, -y'
'z, -x, -y'
'-z, x, y'
'-z, -x, y'
'z, x, -y'
'-z, x, -y'
'z, -x, y'
'y, z, x'
'-y, -z, -x'
'-y, z, -x'
'y, -z, x'
'y, -z, -x'
'-y, z, x'
'-y, -z, x'
'y, z, -x'
'y, x, -z'
'-y, -x, z'
'-y, -x, -z'
'y, x, z'
'y, -x, z'
'-y, x, -z'
'-y, x, z'
'y, -x, -z'
'x, z, -y'
'-x, -z, y'
'-x, z, y'
'x, -z, -y'
'-x, -z, -y'
'x, z, y'
'x, -z, y'
'-x, z, -y'
'z, y, -x'
'-z, -y, x'
'z, -y, x'
'-z, y, -x'
'-z, y, x'
'z, -y, -x'
'-z, -y, -x'
'z, y, x'

loop_
_atom_site_label
_atom_site_occupancy
_atom_site_fract_x
_atom_site_fract_y
_atom_site_fract_z
_atom_site_adp_type
_atom_site_U_iso_or_equiv
_atom_site_type_symbol
Sr1 1.0 0.000000 0.000000 0.000000 Uiso 0.056320 Sr
Ti1 1.0 0.500000 0.500000 0.500000 Uiso 0.053670 Ti
O1 1.000 0.000000 0.500000 0.500000 Uiso 0.052400 O
